data_7051483
_journal_name_full 'New Journal of Chemistry'
_journal_paper_doi 10.1039/a905250j
_journal_year 1999
_chemical_formula_sum 'C36 H30 In2 Se6'
_chemical_formula_weight 1166.00
_space_group_IT_number 2
_symmetry_cell_setting triclinic
_symmetry_space_group_name_Hall '-P 1'
_symmetry_space_group_name_H-M 'P -1'
_cell_angle_alpha 81.4900(10)
_cell_angle_beta 86.2650(10)
_cell_angle_gamma 84.3810(10)
_cell_formula_units_Z 2
_cell_length_a 7.32070(10)
_cell_length_b 11.0326(2)
_cell_length_c 23.3628(4)
_cell_measurement_temperature 222(2)
_cell_volume 1854.73(5)
_diffrn_ambient_temperature 222(2)
_exptl_crystal_density_diffrn 2.088
_cod_depositor_comments
;
The following automatic conversions were performed:
'_symmetry_cell_setting' value 'Triclinic' changed to 'triclinic'
according to '/home/saulius/struct/CIF-dictionaries/cif_core.dic'
dictionary named 'cif_core.dic' version 2.4.1 from 2010-06-29.

Automatic conversion script
Id: cif_fix_enum 1527 2010-12-29 10:47:43Z saulius 
;
_cod_database_code 7051483

loop_
_symmetry_equiv_pos_as_xyz
'x, y, z'
'-x, -y, -z'

loop_
_atom_site_label
_atom_site_type_symbol
_atom_site_fract_x
_atom_site_fract_y
_atom_site_fract_z
_atom_site_U_iso_or_equiv
_atom_site_adp_type
_atom_site_occupancy
_atom_site_symmetry_multiplicity
_atom_site_calc_flag
_atom_site_refinement_flags
_atom_site_disorder_assembly
_atom_site_disorder_group
In1 In 0.36294(7) 0.51211(5) 0.24869(2) 0.02689(14) Uani 1 1 d . . .
In2 In -0.11210(7) 0.41115(5) 0.21378(2) 0.02887(15) Uani 1 1 d . . .
Se1 Se 0.36084(11) 0.70010(8) 0.30091(4) 0.0335(2) Uani 1 1 d . . .
Se2 Se 0.69831(10) 0.62351(7) 0.19614(3) 0.02778(18) Uani 1 1 d . . .
Se3 Se 0.56976(10) 0.30552(7) 0.26932(3) 0.02670(18) Uani 1 1 d . . .
Se4 Se 0.22452(10) 0.50348(7) 0.14961(3) 0.02742(18) Uani 1 1 d . . .
Se5 Se 0.04628(10) 0.42152(7) 0.31030(3) 0.02617(18) Uani 1 1 d . . .
Se6 Se -0.03809(11) 0.24995(8) 0.14598(4) 0.0348(2) Uani 1 1 d . . .
C16 C 0.1777(13) 0.6421(9) 0.4126(4) 0.045(2) Uani 1 1 d . . .
H16A H 0.2958 0.6110 0.4242 0.054 Uiso 1 1 calc R . .
C15 C 0.0317(17) 0.6399(12) 0.4534(5) 0.068(3) Uani 1 1 d . . .
H15A H 0.0509 0.6076 0.4923 0.082 Uiso 1 1 calc R . .
C14 C -0.1393(17) 0.6848(12) 0.4369(5) 0.070(4) Uani 1 1 d . . .
H14A H -0.2382 0.6837 0.4647 0.084 Uiso 1 1 calc R . .
C13 C -0.1702(14) 0.7322(11) 0.3796(6) 0.068(3) Uani 1 1 d . . .
H13A H -0.2893 0.7618 0.3685 0.081 Uiso 1 1 calc R . .
C12 C -0.0209(12) 0.7356(9) 0.3383(4) 0.045(2) Uani 1 1 d . . .
H12A H -0.0394 0.7693 0.2995 0.054 Uiso 1 1 calc R . .
C11 C 0.1538(11) 0.6888(7) 0.3551(4) 0.0321(18) Uani 1 1 d . . .
C26 C 0.7133(17) 0.5796(11) 0.0756(5) 0.065(3) Uani 1 1 d . . .
H26A H 0.7304 0.4949 0.0891 0.078 Uiso 1 1 calc R . .
C25 C 0.7084(19) 0.6219(14) 0.0169(5) 0.082(4) Uani 1 1 d . . .
H25A H 0.7237 0.5638 -0.0091 0.099 Uiso 1 1 calc R . .
C24 C 0.6836(15) 0.7386(13) -0.0045(5) 0.070(4) Uani 1 1 d . . .
H24A H 0.6823 0.7629 -0.0448 0.083 Uiso 1 1 calc R . .
C23 C 0.6594(15) 0.8251(11) 0.0327(5) 0.064(3) Uani 1 1 d . . .
H23A H 0.6367 0.9091 0.0183 0.077 Uiso 1 1 calc R . .
C22 C 0.6688(12) 0.7870(9) 0.0916(4) 0.046(2) Uani 1 1 d . . .
H22A H 0.6589 0.8459 0.1172 0.055 Uiso 1 1 calc R . .
C21 C 0.6928(10) 0.6631(8) 0.1134(4) 0.0323(18) Uani 1 1 d . . .
C36 C 0.5997(13) 0.1573(9) 0.3781(4) 0.053(3) Uani 1 1 d . . .
H36A H 0.6018 0.0939 0.3552 0.063 Uiso 1 1 calc R . .
C35 C 0.6098(15) 0.1295(12) 0.4380(6) 0.071(4) Uani 1 1 d . . .
H35A H 0.6186 0.0471 0.4558 0.085 Uiso 1 1 calc R . .
C34 C 0.6066(15) 0.2230(14) 0.4708(5) 0.071(4) Uani 1 1 d . . .
H34A H 0.6163 0.2043 0.5112 0.085 Uiso 1 1 calc R . .
C33 C 0.5898(14) 0.3419(12) 0.4458(4) 0.064(3) Uani 1 1 d . . .
H33A H 0.5831 0.4046 0.4693 0.077 Uiso 1 1 calc R . .
C32 C 0.5821(11) 0.3740(9) 0.3856(4) 0.044(2) Uani 1 1 d . . .
H32A H 0.5742 0.4568 0.3683 0.053 Uiso 1 1 calc R . .
C31 C 0.5865(10) 0.2791(8) 0.3525(3) 0.0306(18) Uani 1 1 d . . .
C46 C 0.1967(13) 0.7021(9) 0.0567(4) 0.048(2) Uani 1 1 d . . .
H46A H 0.2270 0.6392 0.0336 0.057 Uiso 1 1 calc R . .
C45 C 0.1648(17) 0.8241(11) 0.0307(5) 0.067(3) Uani 1 1 d . . .
H45A H 0.1713 0.8431 -0.0099 0.081 Uiso 1 1 calc R . .
C44 C 0.1241(13) 0.9164(10) 0.0641(5) 0.055(3) Uani 1 1 d . . .
H44A H 0.1068 0.9988 0.0466 0.066 Uiso 1 1 calc R . .
C43 C 0.1089(12) 0.8868(8) 0.1233(4) 0.044(2) Uani 1 1 d . . .
H43A H 0.0769 0.9498 0.1462 0.053 Uiso 1 1 calc R . .
C42 C 0.1389(11) 0.7686(8) 0.1497(4) 0.0351(19) Uani 1 1 d . . .
H42A H 0.1295 0.7506 0.1904 0.042 Uiso 1 1 calc R . .
C41 C 0.1837(9) 0.6743(7) 0.1160(3) 0.0277(17) Uani 1 1 d . . .
C56 C 0.0826(12) 0.2258(9) 0.4027(4) 0.044(2) Uani 1 1 d . . .
H56A H 0.0515 0.2899 0.4250 0.052 Uiso 1 1 calc R . .
C55 C 0.1135(14) 0.1044(11) 0.4302(5) 0.060(3) Uani 1 1 d . . .
H55A H 0.1064 0.0869 0.4709 0.072 Uiso 1 1 calc R . .
C54 C 0.1545(14) 0.0113(9) 0.3970(5) 0.053(3) Uani 1 1 d . . .
H54A H 0.1723 -0.0707 0.4150 0.064 Uiso 1 1 calc R . .
C53 C 0.1693(14) 0.0377(9) 0.3375(5) 0.053(3) Uani 1 1 d . . .
H53A H 0.1975 -0.0262 0.3150 0.064 Uiso 1 1 calc R . .
C52 C 0.1428(12) 0.1587(7) 0.3106(4) 0.037(2) Uani 1 1 d . . .
H52A H 0.1560 0.1765 0.2700 0.045 Uiso 1 1 calc R . .
C51 C 0.0977(10) 0.2518(7) 0.3428(4) 0.0305(18) Uani 1 1 d . . .
C66 C -0.2141(11) 0.0496(8) 0.2152(4) 0.038(2) Uani 1 1 d . . .
H66A H -0.1064 0.0367 0.2360 0.046 Uiso 1 1 calc R . .
C65 C -0.3566(12) -0.0256(8) 0.2307(4) 0.044(2) Uani 1 1 d . . .
H65A H -0.3442 -0.0902 0.2617 0.052 Uiso 1 1 calc R . .
C64 C -0.5135(12) -0.0062(8) 0.2014(4) 0.041(2) Uani 1 1 d . . .
H64A H -0.6099 -0.0564 0.2127 0.049 Uiso 1 1 calc R . .
C63 C -0.5323(13) 0.0870(9) 0.1550(4) 0.046(2) Uani 1 1 d . . .
H63A H -0.6406 0.0994 0.1346 0.056 Uiso 1 1 calc R . .
C62 C -0.3906(11) 0.1627(8) 0.1387(4) 0.042(2) Uani 1 1 d . . .
H62A H -0.4026 0.2263 0.1072 0.050 Uiso 1 1 calc R . .
C61 C -0.2322(10) 0.1433(7) 0.1691(3) 0.0294(17) Uani 1 1 d . . .

loop_
_atom_site_aniso_label
_atom_site_aniso_U_11
_atom_site_aniso_U_22
_atom_site_aniso_U_33
_atom_site_aniso_U_23
_atom_site_aniso_U_13
_atom_site_aniso_U_12
In1 0.0240(3) 0.0273(3) 0.0302(3) -0.0064(2) -0.0058(2) 0.0002(2)
In2 0.0247(3) 0.0283(3) 0.0341(3) -0.0053(2) -0.0074(2) 0.0001(2)
Se1 0.0328(4) 0.0309(4) 0.0395(5) -0.0108(4) 0.0013(3) -0.0092(3)
Se2 0.0228(4) 0.0269(4) 0.0321(4) 0.0001(3) 0.0003(3) -0.0022(3)
Se3 0.0225(4) 0.0254(4) 0.0312(4) -0.0020(3) 0.0011(3) -0.0019(3)
Se4 0.0263(4) 0.0305(4) 0.0263(4) -0.0035(3) -0.0021(3) -0.0071(3)
Se5 0.0245(4) 0.0271(4) 0.0275(4) -0.0042(3) -0.0009(3) -0.0052(3)
Se6 0.0291(4) 0.0356(5) 0.0415(5) -0.0123(4) 0.0058(3) -0.0072(4)
C16 0.047(5) 0.052(6) 0.038(5) -0.011(4) -0.002(4) -0.002(4)
C15 0.074(8) 0.083(9) 0.045(7) -0.011(6) 0.016(6) -0.004(7)
C14 0.067(8) 0.078(9) 0.064(8) -0.017(7) 0.033(6) -0.013(7)
C13 0.038(6) 0.082(9) 0.086(9) -0.033(7) 0.020(6) -0.004(5)
C12 0.046(5) 0.051(6) 0.043(5) -0.017(5) 0.000(4) -0.006(5)
C11 0.029(4) 0.032(4) 0.039(5) -0.018(4) 0.001(3) -0.006(3)
C26 0.095(9) 0.055(7) 0.041(6) 0.004(5) -0.019(6) 0.000(6)
C25 0.123(12) 0.094(11) 0.028(6) -0.008(6) -0.019(6) 0.006(9)
C24 0.060(7) 0.099(10) 0.042(6) 0.016(7) -0.009(5) -0.003(7)
C23 0.060(7) 0.063(7) 0.061(8) 0.025(6) -0.009(6) -0.008(6)
C22 0.045(5) 0.043(5) 0.046(6) 0.007(4) 0.000(4) -0.004(4)
C21 0.027(4) 0.032(5) 0.034(5) 0.002(4) -0.001(3) 0.002(3)
C36 0.058(6) 0.047(6) 0.048(6) 0.016(5) -0.008(5) -0.011(5)
C35 0.054(7) 0.074(8) 0.074(9) 0.033(7) -0.014(6) -0.013(6)
C34 0.053(7) 0.124(12) 0.031(6) 0.011(7) -0.003(5) -0.011(7)
C33 0.059(7) 0.098(10) 0.031(5) -0.008(6) -0.013(5) 0.023(6)
C32 0.033(5) 0.053(6) 0.043(5) -0.006(5) -0.007(4) 0.013(4)
C31 0.021(4) 0.040(5) 0.030(4) 0.004(4) -0.007(3) -0.005(3)
C46 0.052(6) 0.052(6) 0.035(5) 0.000(4) 0.004(4) 0.002(5)
C45 0.089(9) 0.059(7) 0.041(6) 0.020(6) 0.000(6) 0.010(6)
C44 0.047(6) 0.041(6) 0.067(7) 0.016(5) -0.001(5) 0.001(5)
C43 0.041(5) 0.033(5) 0.060(6) -0.014(5) -0.005(5) -0.002(4)
C42 0.039(5) 0.036(5) 0.031(4) 0.000(4) -0.014(4) -0.007(4)
C41 0.017(3) 0.032(4) 0.034(4) -0.004(3) 0.003(3) -0.005(3)
C56 0.046(5) 0.041(5) 0.041(5) -0.008(4) 0.008(4) 0.006(4)
C55 0.059(7) 0.071(8) 0.040(6) 0.022(6) -0.003(5) -0.006(6)
C54 0.057(6) 0.037(5) 0.060(7) 0.019(5) -0.014(5) -0.003(5)
C53 0.065(7) 0.035(5) 0.060(7) -0.009(5) -0.009(5) -0.002(5)
C52 0.047(5) 0.025(4) 0.038(5) -0.002(4) -0.009(4) 0.002(4)
C51 0.020(4) 0.036(5) 0.036(5) -0.003(4) -0.004(3) -0.005(3)
C66 0.033(4) 0.030(5) 0.051(6) -0.009(4) -0.008(4) 0.005(4)
C65 0.049(5) 0.028(5) 0.054(6) -0.003(4) 0.004(4) -0.010(4)
C64 0.038(5) 0.040(5) 0.048(6) -0.010(4) -0.002(4) -0.015(4)
C63 0.044(5) 0.054(6) 0.044(6) -0.003(5) -0.014(4) -0.017(5)
C62 0.035(5) 0.045(5) 0.044(5) 0.003(4) -0.008(4) -0.010(4)
C61 0.027(4) 0.026(4) 0.034(4) -0.004(3) 0.000(3) 0.001(3)

loop_
_geom_bond_atom_site_label_1
_geom_bond_atom_site_label_2
_geom_bond_distance
_geom_bond_site_symmetry_2
_geom_bond_publ_flag
In1 Se1 2.5555(10) . ?
In1 Se4 2.6044(10) . ?
In1 Se3 2.6103(9) . ?
In1 Se5 2.8351(9) . ?
In1 Se2 2.9660(9) . ?
In2 Se6 2.5493(10) . ?
In2 Se2 2.5957(10) 1_455 ?
In2 Se5 2.6240(10) . ?
In2 Se3 2.8559(9) 1_455 ?
In2 Se4 2.9860(9) . ?
Se1 C11 1.913(8) . ?
Se2 C21 1.920(8) . ?
Se2 In2 2.5957(10) 1_655 ?
Se3 C31 1.931(8) . ?
Se3 In2 2.8559(9) 1_655 ?
Se4 C41 1.933(8) . ?
Se5 C51 1.924(8) . ?
Se6 C61 1.932(8) . ?
C16 C11 1.380(12) . ?
C16 C15 1.386(13) . ?
C15 C14 1.359(16) . ?
C14 C13 1.388(17) . ?
C13 C12 1.410(13) . ?
C12 C11 1.390(12) . ?
C26 C21 1.359(13) . ?
C26 C25 1.385(14) . ?
C25 C24 1.309(17) . ?
C24 C23 1.375(16) . ?
C23 C22 1.382(14) . ?
C22 C21 1.385(12) . ?
C36 C31 1.385(12) . ?
C36 C35 1.394(15) . ?
C35 C34 1.371(17) . ?
C34 C33 1.353(17) . ?
C33 C32 1.402(13) . ?
C32 C31 1.387(12) . ?
C46 C41 1.375(12) . ?
C46 C45 1.396(13) . ?
C45 C44 1.371(15) . ?
C44 C43 1.374(14) . ?
C43 C42 1.362(12) . ?
C42 C41 1.397(12) . ?
C56 C51 1.386(12) . ?
C56 C55 1.401(13) . ?
C55 C54 1.376(15) . ?
C54 C53 1.378(14) . ?
C53 C52 1.390(12) . ?
C52 C51 1.363(12) . ?
C66 C61 1.382(11) . ?
C66 C65 1.393(11) . ?
C65 C64 1.358(12) . ?
C64 C63 1.383(12) . ?
C63 C62 1.394(11) . ?
C62 C61 1.382(11) . ?
